data_4128309
loop_
_publ_author_name
'Vidal, Fernando'
'Gomezcoello, John'
'Lalancette, Roger A.'
'J\"akle, Frieder'

_publ_section_title
;
 Lewis Pairs as Highly Tunable Dynamic Cross-Links in Transient Polymer
 Networks.
;
_journal_issue 40
_journal_name_full 'Journal of the American Chemical Society'
_journal_page_first 15963
_journal_page_last 15971
_journal_paper_doi 10.1021/jacs.9b07452
_journal_volume 141
_journal_year 2019
_chemical_formula_moiety 'C23 H26 B N O2'
_chemical_formula_sum 'C23 H26 B N O2'
_chemical_formula_weight 359.26
_space_group_crystal_system monoclinic
_space_group_IT_number 14
_space_group_name_Hall '-P 2yn'
_space_group_name_H-M_alt 'P 1 21/n 1'
_symmetry_space_group_name_Hall '-P 2yn'
_symmetry_space_group_name_H-M 'P 1 21/n 1'
_atom_sites_solution_hydrogens mixed
_atom_sites_solution_primary direct
_atom_sites_solution_secondary difmap
_audit_creation_method SHELXL-2017/1
_cell_angle_alpha 90
_cell_angle_beta 94.665(2)
_cell_angle_gamma 90
_cell_formula_units_Z 4
_cell_length_a 6.1967(2)
_cell_length_b 22.1280(8)
_cell_length_c 14.6970(6)
_cell_measurement_reflns_used 9991
_cell_measurement_temperature 100(2)
_cell_measurement_theta_max 66.69
_cell_measurement_theta_min 3.62
_cell_volume 2008.59(13)
_computing_cell_refinement 'APEX 2'
_computing_data_collection 'APEX 2 (Bruker, 2006)'
_computing_data_reduction 'SAINT (Bruker, 2005)'
_computing_molecular_graphics SHELXTL
_computing_publication_material SHELXTL
_computing_structure_refinement 'SHELXL-2016/6 (Sheldrick, 2016)'
_computing_structure_solution 'SHELXL-2016/6 (Sheldrick, 2016)'
_diffrn_ambient_temperature 100(2)
_diffrn_measured_fraction_theta_full 0.974
_diffrn_measured_fraction_theta_max 0.974
_diffrn_measurement_device_type 'Bruker SMART CCD Apex-II area-detector'
_diffrn_measurement_method '\f and \w'
_diffrn_radiation_monochromator graphite
_diffrn_radiation_source 'fine-focus sealed tube'
_diffrn_radiation_type CuK\a
_diffrn_radiation_wavelength 1.54178
_diffrn_reflns_av_R_equivalents 0.0350
_diffrn_reflns_av_unetI/netI 0.0204
_diffrn_reflns_Laue_measured_fraction_full 0.974
_diffrn_reflns_Laue_measured_fraction_max 0.974
_diffrn_reflns_limit_h_max 7
_diffrn_reflns_limit_h_min -7
_diffrn_reflns_limit_k_max 25
_diffrn_reflns_limit_k_min -26
_diffrn_reflns_limit_l_max 17
_diffrn_reflns_limit_l_min -16
_diffrn_reflns_number 23242
_diffrn_reflns_point_group_measured_fraction_full 0.974
_diffrn_reflns_point_group_measured_fraction_max 0.974
_diffrn_reflns_theta_full 66.689
_diffrn_reflns_theta_max 66.689
_diffrn_reflns_theta_min 3.618
_exptl_absorpt_coefficient_mu 0.579
_exptl_absorpt_correction_T_max 0.964
_exptl_absorpt_correction_T_min 0.816
_exptl_absorpt_correction_type numerical
_exptl_absorpt_process_details
;
 SADABS 2016/2: Krause, L., Herbst-Irmer, R., Sheldrick G.M. & Stalke D.,
 J. Appl. Cryst. 48 (2015) 3-10
;
_exptl_crystal_colour colourless
_exptl_crystal_density_diffrn 1.188
_exptl_crystal_description plate
_exptl_crystal_F_000 768
_exptl_crystal_size_max 0.634
_exptl_crystal_size_mid 0.201
_exptl_crystal_size_min 0.128
_refine_diff_density_max 0.267
_refine_diff_density_min -0.256
_refine_diff_density_rms 0.047
_refine_ls_extinction_method none
_refine_ls_goodness_of_fit_ref 1.033
_refine_ls_hydrogen_treatment constr
_refine_ls_matrix_type full
_refine_ls_number_parameters 259
_refine_ls_number_reflns 3480
_refine_ls_number_restraints 6
_refine_ls_restrained_S_all 1.064
_refine_ls_R_factor_all 0.0450
_refine_ls_R_factor_gt 0.0408
_refine_ls_shift/su_max 0.000
_refine_ls_shift/su_mean 0.000
_refine_ls_structure_factor_coef Fsqd
_refine_ls_weighting_details 'w=1/[\s^2^(Fo^2^)+(0.0515P)^2^+1.0261P] where P=(Fo^2^+2Fc^2^)/3'
_refine_ls_weighting_scheme calc
_refine_ls_wR_factor_gt 0.1022
_refine_ls_wR_factor_ref 0.1057
_reflns_Friedel_coverage 0.000
_reflns_number_gt 3149
_reflns_number_total 3480
_reflns_threshold_expression 'I > 2\s(I)'
_cod_data_source_file ja9b07452_si_003.cif
_cod_data_source_block BCat_Py
_cod_database_code 4128309
_shelx_shelxl_version_number 2017/1
_shelx_space_group_comment
;
The symmetry employed for this shelxl refinement is uniquely defined
by the following loop, which should always be used as a source of
symmetry information in preference to the above space-group names.
They are only intended as comments.
;
_shelx_estimated_absorpt_t_min 0.710
_shelx_estimated_absorpt_t_max 0.930

loop_
_space_group_symop_operation_xyz
'x, y, z'
'-x+1/2, y+1/2, -z+1/2'
'-x, -y, -z'
'x-1/2, -y-1/2, z-1/2'

loop_
_atom_site_label
_atom_site_type_symbol
_atom_site_fract_x
_atom_site_fract_y
_atom_site_fract_z
_atom_site_U_iso_or_equiv
_atom_site_adp_type
_atom_site_occupancy
_atom_site_site_symmetry_order
_atom_site_calc_flag
_atom_site_refinement_flags_posn
_atom_site_refinement_flags_adp
_atom_site_refinement_flags_occupancy
O1 O 0.18124(14) 0.24706(4) 0.61165(6) 0.0178(2) Uani 1 1 d . . .
O2 O 0.54551(14) 0.24851(4) 0.67540(6) 0.0192(2) Uani 1 1 d . . .
N1 N 0.25143(18) 0.22859(5) 0.77940(8) 0.0171(3) Uani 1 1 d . . .
C6 C 0.5249(2) 0.21300(6) 0.59845(9) 0.0163(3) Uani 1 1 d . . .
C1 C 0.3101(2) 0.21185(6) 0.56134(9) 0.0158(3) Uani 1 1 d . . .
C2 C 0.2494(2) 0.17984(6) 0.48320(9) 0.0176(3) Uani 1 1 d . . .
H2 H 0.102754 0.178418 0.458751 0.021 Uiso 1 1 calc R U .
C3 C 0.4131(2) 0.14940(6) 0.44115(9) 0.0191(3) Uani 1 1 d . . .
H3 H 0.376728 0.127054 0.386860 0.023 Uiso 1 1 calc R U .
C4 C 0.6262(2) 0.15122(6) 0.47703(10) 0.0199(3) Uani 1 1 d . . .
H4 H 0.733839 0.130445 0.446732 0.024 Uiso 1 1 calc R U .
C14 C 0.2965(2) 0.33719(6) 0.71666(9) 0.0174(3) Uani 1 1 d . . .
C5 C 0.6860(2) 0.18320(6) 0.55735(10) 0.0190(3) Uani 1 1 d . . .
H5 H 0.832058 0.184291 0.582508 0.023 Uiso 1 1 calc R U .
C15 C 0.4690(2) 0.37156(6) 0.75498(9) 0.0202(3) Uani 1 1 d . . .
H15 H 0.608479 0.353626 0.763490 0.024 Uiso 1 1 calc R U .
C19 C 0.0958(2) 0.36628(6) 0.70433(9) 0.0205(3) Uani 1 1 d . . .
H19 H -0.025651 0.344553 0.677759 0.025 Uiso 1 1 calc R U .
C16 C 0.4432(2) 0.43127(6) 0.78112(10) 0.0215(3) Uani 1 1 d . . .
H16 H 0.564856 0.453085 0.807304 0.026 Uiso 1 1 calc R U .
C7 C 0.3951(2) 0.22132(6) 0.85252(10) 0.0204(3) Uani 1 1 d . . .
H7 H 0.537811 0.236611 0.850239 0.024 Uiso 1 1 calc R U .
C17 C 0.2420(2) 0.45988(6) 0.76968(9) 0.0199(3) Uani 1 1 d . . .
C18 C 0.0695(2) 0.42587(6) 0.72979(10) 0.0217(3) Uani 1 1 d . . .
H18 H -0.069222 0.444089 0.719901 0.026 Uiso 1 1 calc R U .
C11 C 0.0496(2) 0.20774(7) 0.78347(10) 0.0221(3) Uani 1 1 d . . .
H11 H -0.053701 0.214054 0.732988 0.027 Uiso 1 1 calc R U .
C20 C 0.2048(2) 0.52433(6) 0.80336(11) 0.0253(3) Uani 1 1 d . . .
C8 C 0.3411(2) 0.19249(7) 0.93015(10) 0.0253(3) Uani 1 1 d . . .
H8 H 0.445251 0.188654 0.980942 0.030 Uiso 1 1 calc R U .
C10 C -0.0122(2) 0.17738(7) 0.85895(10) 0.0257(3) Uani 1 1 d . . .
H10 H -0.155598 0.162207 0.859245 0.031 Uiso 1 1 calc R U .
C9 C 0.1340(3) 0.16883(7) 0.93463(10) 0.0256(3) Uani 1 1 d . . .
C23 C 0.0714(3) 0.52064(7) 0.88662(12) 0.0347(4) Uani 1 1 d . . .
H23A H -0.066441 0.500324 0.869408 0.052 Uiso 1 1 calc R U .
H23B H 0.043224 0.561528 0.908403 0.052 Uiso 1 1 calc R U .
H23C H 0.152109 0.497725 0.935266 0.052 Uiso 1 1 calc R U .
C21 C 0.4149(3) 0.55767(7) 0.83044(14) 0.0400(4) Uani 1 1 d . . .
H21A H 0.495391 0.536110 0.880603 0.060 Uiso 1 1 calc R U .
H21B H 0.382053 0.598718 0.850212 0.060 Uiso 1 1 calc R U .
H21C H 0.502513 0.559668 0.777941 0.060 Uiso 1 1 calc R U .
B1 B 0.3228(2) 0.26774(7) 0.69113(10) 0.0176(3) Uani 1 1 d . . .
C22 C 0.0756(3) 0.56157(8) 0.72883(13) 0.0418(4) Uani 1 1 d . . .
H22A H 0.157088 0.563760 0.674499 0.063 Uiso 1 1 calc R U .
H22B H 0.052229 0.602473 0.751635 0.063 Uiso 1 1 calc R U .
H22C H -0.064545 0.542152 0.712983 0.063 Uiso 1 1 calc R U .
C12 C 0.0737(3) 0.13517(9) 1.01761(12) 0.0436(5) Uani 1 1 d . . .
H12A H -0.077600 0.142100 1.024700 0.052 Uiso 0.5206 1 d . U P
H12B H 0.152800 0.152600 1.070800 0.052 Uiso 0.5206 1 d . U P
H12C H 0.035400 0.164600 1.062500 0.052 Uiso 0.4794 1 d . U P
H12D H 0.199400 0.114300 1.044000 0.052 Uiso 0.4794 1 d . U P
C13 C 0.1091(10) 0.07438(17) 1.0190(3) 0.0633(15) Uani 0.521(5) 1 d . U P
H13A H 0.056769 0.057120 1.074548 0.095 Uiso 0.521(5) 1 calc R U P
H13B H 0.264463 0.066453 1.018097 0.095 Uiso 0.521(5) 1 calc R U P
H13C H 0.031349 0.055837 0.965330 0.095 Uiso 0.521(5) 1 calc R U P
C13A C -0.1085(7) 0.08924(18) 1.0046(3) 0.0431(13) Uani 0.479(5) 1 d . . P
H13D H -0.185693 0.074486 1.055838 0.065 Uiso 0.479(5) 1 calc R U P
H13E H -0.169699 0.070497 0.947872 0.065 Uiso 0.479(5) 1 calc R U P
H13F H -0.123754 0.133239 1.000047 0.065 Uiso 0.479(5) 1 calc R U P

loop_
_atom_site_aniso_label
_atom_site_aniso_U_11
_atom_site_aniso_U_22
_atom_site_aniso_U_33
_atom_site_aniso_U_23
_atom_site_aniso_U_13
_atom_site_aniso_U_12
O1 0.0145(5) 0.0224(5) 0.0166(5) -0.0043(4) 0.0016(4) 0.0019(4)
O2 0.0149(5) 0.0245(5) 0.0180(5) -0.0079(4) 0.0006(4) 0.0004(4)
N1 0.0167(6) 0.0170(6) 0.0175(6) -0.0043(4) 0.0008(4) 0.0029(4)
C6 0.0177(7) 0.0165(6) 0.0148(7) -0.0012(5) 0.0022(5) -0.0021(5)
C1 0.0167(6) 0.0163(6) 0.0149(7) 0.0008(5) 0.0042(5) 0.0000(5)
C2 0.0173(7) 0.0194(7) 0.0158(7) 0.0018(5) 0.0000(5) -0.0019(5)
C3 0.0235(7) 0.0183(7) 0.0159(7) -0.0025(5) 0.0032(5) -0.0023(5)
C4 0.0205(7) 0.0197(7) 0.0206(7) -0.0029(5) 0.0075(6) 0.0001(5)
C14 0.0184(7) 0.0216(7) 0.0127(7) -0.0001(5) 0.0043(5) -0.0002(5)
C5 0.0148(6) 0.0205(7) 0.0218(7) -0.0015(5) 0.0029(5) -0.0013(5)
C15 0.0166(7) 0.0251(7) 0.0192(7) -0.0017(5) 0.0026(5) 0.0012(5)
C19 0.0175(7) 0.0238(7) 0.0204(8) -0.0020(5) 0.0019(5) -0.0014(5)
C16 0.0201(7) 0.0230(7) 0.0217(8) -0.0035(6) 0.0043(6) -0.0042(6)
C7 0.0202(7) 0.0197(7) 0.0206(8) -0.0042(5) -0.0017(5) 0.0004(5)
C17 0.0237(7) 0.0189(7) 0.0183(7) 0.0013(5) 0.0084(6) -0.0013(5)
C18 0.0186(7) 0.0235(7) 0.0235(8) 0.0015(6) 0.0045(6) 0.0038(5)
C11 0.0171(7) 0.0288(8) 0.0204(8) -0.0012(6) 0.0011(5) 0.0016(6)
C20 0.0279(8) 0.0186(7) 0.0308(9) -0.0005(6) 0.0100(6) -0.0001(6)
C8 0.0293(8) 0.0256(8) 0.0201(8) -0.0018(6) -0.0042(6) -0.0006(6)
C10 0.0212(7) 0.0319(8) 0.0245(8) -0.0013(6) 0.0054(6) -0.0019(6)
C9 0.0314(8) 0.0267(8) 0.0189(8) -0.0027(6) 0.0033(6) -0.0008(6)
C23 0.0433(10) 0.0246(8) 0.0384(10) -0.0077(7) 0.0171(8) -0.0004(7)
C21 0.0362(9) 0.0224(8) 0.0627(13) -0.0109(8) 0.0121(8) -0.0050(7)
B1 0.0148(7) 0.0230(8) 0.0150(8) -0.0030(6) 0.0009(6) 0.0005(6)
C22 0.0553(11) 0.0235(8) 0.0465(11) 0.0066(7) 0.0029(9) 0.0047(8)
C12 0.0486(11) 0.0595(12) 0.0222(9) 0.0070(8) 0.0002(8) -0.0194(9)
C13 0.122(4) 0.0313(19) 0.039(2) 0.0076(15) 0.023(2) -0.003(2)
C13A 0.061(3) 0.042(2) 0.027(2) 0.0080(15) 0.0051(17) -0.0208(19)

loop_
_atom_type_symbol
_atom_type_description
_atom_type_scat_dispersion_real
_atom_type_scat_dispersion_imag
_atom_type_scat_source
C C 0.0181 0.0091 'International Tables Vol C Tables 4.2.6.8 and 6.1.1.4'
H H 0.0000 0.0000 'International Tables Vol C Tables 4.2.6.8 and 6.1.1.4'
B B 0.0090 0.0039 'International Tables Vol C Tables 4.2.6.8 and 6.1.1.4'
N N 0.0311 0.0180 'International Tables Vol C Tables 4.2.6.8 and 6.1.1.4'
O O 0.0492 0.0322 'International Tables Vol C Tables 4.2.6.8 and 6.1.1.4'

loop_
_geom_angle_atom_site_label_1
_geom_angle_atom_site_label_2
_geom_angle_atom_site_label_3
_geom_angle
C1 O1 B1 105.53(10)
C6 O2 B1 105.50(10)
C11 N1 C7 118.81(12)
C11 N1 B1 121.82(11)
C7 N1 B1 119.17(11)
O2 C6 C5 127.78(12)
O2 C6 C1 110.71(11)
C5 C6 C1 121.46(12)
O1 C1 C2 127.58(12)
O1 C1 C6 110.89(11)
C2 C1 C6 121.51(12)
C1 C2 C3 117.17(12)
C1 C2 H2 121.4
C3 C2 H2 121.4
C4 C3 C2 121.38(13)
C4 C3 H3 119.3
C2 C3 H3 119.3
C3 C4 C5 121.01(13)
C3 C4 H4 119.5
C5 C4 H4 119.5
C15 C14 C19 116.48(13)
C15 C14 B1 122.13(12)
C19 C14 B1 121.35(12)
C6 C5 C4 117.44(13)
C6 C5 H5 121.3
C4 C5 H5 121.3
C16 C15 C14 121.96(13)
C16 C15 H15 119.0
C14 C15 H15 119.0
C18 C19 C14 121.76(13)
C18 C19 H19 119.1
C14 C19 H19 119.1
C15 C16 C17 121.33(13)
C15 C16 H16 119.3
C17 C16 H16 119.3
N1 C7 C8 121.90(13)
N1 C7 H7 119.1
C8 C7 H7 119.1
C16 C17 C18 116.85(13)
C16 C17 C20 122.64(13)
C18 C17 C20 120.43(13)
C19 C18 C17 121.60(13)
C19 C18 H18 119.2
C17 C18 H18 119.2
N1 C11 C10 121.74(13)
N1 C11 H11 119.1
C10 C11 H11 119.1
C21 C20 C17 112.80(12)
C21 C20 C23 108.81(14)
C17 C20 C23 108.25(12)
C21 C20 C22 108.09(14)
C17 C20 C22 110.54(13)
C23 C20 C22 108.24(14)
C7 C8 C9 120.13(13)
C7 C8 H8 119.9
C9 C8 H8 119.9
C11 C10 C9 120.34(14)
C11 C10 H10 119.8
C9 C10 H10 119.8
C10 C9 C8 117.03(14)
C10 C9 C12 121.91(14)
C8 C9 C12 121.05(14)
C20 C23 H23A 109.5
C20 C23 H23B 109.5
H23A C23 H23B 109.5
C20 C23 H23C 109.5
H23A C23 H23C 109.5
H23B C23 H23C 109.5
C20 C21 H21A 109.5
C20 C21 H21B 109.5
H21A C21 H21B 109.5
C20 C21 H21C 109.5
H21A C21 H21C 109.5
H21B C21 H21C 109.5
O1 B1 O2 106.80(11)
O1 B1 C14 114.83(11)
O2 B1 C14 115.38(11)
O1 B1 N1 106.22(11)
O2 B1 N1 106.54(11)
C14 B1 N1 106.39(10)
C20 C22 H22A 109.5
C20 C22 H22B 109.5
H22A C22 H22B 109.5
C20 C22 H22C 109.5
H22A C22 H22C 109.5
H22B C22 H22C 109.5
C13 C12 C9 116.8(2)
C13 C12 C13A 57.2(3)
C9 C12 C13A 117.45(19)
C13 C12 H12A 108.2
C9 C12 H12A 108.5
C13A C12 H12A 53.2
C13 C12 H12B 108.1
C9 C12 H12B 108.4
C13A C12 H12B 133.6
H12A C12 H12B 106.4
C13 C12 H12C 134.5
C9 C12 H12C 108.1
C13A C12 H12C 108.3
H12A C12 H12C 61.7
H12B C12 H12C 47.1
C13 C12 H12D 52.8
C9 C12 H12D 108.6
C13A C12 H12D 107.4
H12A C12 H12D 142.9
H12B C12 H12D 61.6
H12C C12 H12D 106.5
C12 C13 C13A 67.1(3)
C12 C13 H12D 44.3
C13A C13 H12D 108.9
C12 C13 H13A 109.5
C13A C13 H13A 80.6
H12D C13 H13A 103.3
C12 C13 H13B 109.5
C13A C13 H13B 169.9
H12D C13 H13B 70.9
H13A C13 H13B 109.5
C12 C13 H13C 109.5
C13A C13 H13C 64.5
H12D C13 H13C 144.4
H13A C13 H13C 109.5
H13B C13 H13C 109.5
C13 C13A C12 55.7(2)
C13 C13A H12A 93.4
C12 C13A H12A 39.3
C13 C13A H13D 109.5
C12 C13A H13D 122.0
H12A C13A H13D 102.2
C13 C13A H13E 109.5
C12 C13A H13E 128.5
H12A C13A H13E 130.9
H13D C13A H13E 109.5
C13 C13A H13F 109.5
C12 C13A H13F 53.9
H12A C13A H13F 22.3
H13D C13A H13F 109.5
H13E C13A H13F 109.5

loop_
_geom_bond_atom_site_label_1
_geom_bond_atom_site_label_2
_geom_bond_distance
O1 C1 1.3738(16)
O1 B1 1.4755(17)
O2 C6 1.3746(16)
O2 B1 1.4801(17)
N1 C11 1.3390(18)
N1 C7 1.3483(18)
N1 B1 1.6501(19)
C6 C5 1.3764(19)
C6 C1 1.3967(18)
C1 C2 1.3755(19)
C2 C3 1.4024(19)
C2 H2 0.9500
C3 C4 1.382(2)
C3 H3 0.9500
C4 C5 1.400(2)
C4 H4 0.9500
C14 C15 1.3930(19)
C14 C19 1.3989(19)
C14 B1 1.593(2)
C5 H5 0.9500
C15 C16 1.389(2)
C15 H15 0.9500
C19 C18 1.384(2)
C19 H19 0.9500
C16 C17 1.396(2)
C16 H16 0.9500
C7 C8 1.372(2)
C7 H7 0.9500
C17 C18 1.397(2)
C17 C20 1.5334(19)
C18 H18 0.9500
C11 C10 1.378(2)
C11 H11 0.9500
C20 C21 1.521(2)
C20 C23 1.534(2)
C20 C22 1.542(2)
C8 C9 1.393(2)
C8 H8 0.9500
C10 C9 1.389(2)
C10 H10 0.9500
C9 C12 1.502(2)
C23 H23A 0.9800
C23 H23B 0.9800
C23 H23C 0.9800
C21 H21A 0.9800
C21 H21B 0.9800
C21 H21C 0.9800
C22 H22A 0.9800
C22 H22B 0.9800
C22 H22C 0.9800
C12 C13 1.363(4)
C12 C13A 1.519(4)
C12 H12A 0.9639
C12 H12B 0.9684
C12 H12C 0.9701
C12 H12D 0.9598
C13 C13A 1.387(7)
C13 H12D 1.0934
C13 H13A 0.9800
C13 H13B 0.9800
C13 H13C 0.9800
C13A H12A 1.2176
C13A H13D 0.9800
C13A H13E 0.9800
C13A H13F 0.9800
